data_1535298
loop_
_publ_author_name
'Mialane, P.'
'Dolbecq, A.'
'Secheresse, F.'
'Marrot, J.'
'Riviere, E.'

_publ_section_title
;
 A supramolecular tetradecanuclear Cu(II) polyoxotungstate
;
_journal_name_full 'Angewandte Chemie (Edition international)'
_journal_page_first 3523
_journal_page_last 3526
_journal_volume 42
_journal_year 2003
_chemical_formula_sum 'Cl Cu14 K4 Na19 O195.25 Si4 W36'
_chemical_name_systematic 'Na19 K4 Cu14 Si4 W36 Cl O195.25'
_space_group_IT_number 15
_symmetry_space_group_name_Hall '-C 2yc'
_symmetry_space_group_name_H-M 'C 1 2/c 1'
_cell_angle_alpha 90
_cell_angle_beta 107.395
_cell_angle_gamma 90
_cell_formula_units_Z 8
_cell_length_a 63.5191
_cell_length_b 18.5238
_cell_length_c 41.1156
_cell_volume 46164.772
_citation_journal_id_ASTM ACIEAY
_cod_data_source_file Mialane_ACIEAY_2003_1017.cif
_cod_data_source_block Cl1Cu14K4Na19O195.25Si4W36
_cod_original_cell_volume 46164.77
_cod_original_formula_sum 'Cl1 Cu14 K4 Na19 O195.25 Si4 W36'
_cod_database_code 1535298

loop_
_symmetry_equiv_pos_as_xyz
x,y,z
-x,y,-z+1/2
-x,-y,-z
x,-y,z-1/2
x+1/2,y+1/2,z
-x+1/2,y+1/2,-z+1/2
-x+1/2,-y+1/2,-z
x+1/2,-y+1/2,z-1/2

loop_
_atom_site_label
_atom_site_type_symbol
_atom_site_fract_x
_atom_site_fract_y
_atom_site_fract_z
_atom_site_occupancy
_atom_site_U_iso_or_equiv
O145 O 0.1131 0.8773 0.5867 1 0.0
W27 W 0.11941 1.01559 0.6947 1 0.0
O168 O 0.267 0.565 0.251 0.5 0.0
O44 O 0.1935 0.9969 0.5829 1 0.0
Cu9 Cu 0.1245 0.538 0.45199 1 0.0
O111 O 0.0471 0.4682 0.3099 1 0.0
O9 O 0.192 0.4746 0.5623 1 0.0
O89 O 0.0306 0.8202 0.5702 1 0.0
O46 O 0.1555 1.1226 0.4751 1 0.0
O189 O 0.0471 -0.012 0.309 0.5 0.0
O125 O 0.1103 0.795 0.3912 1 0.0
O203 O 0.1463 0.366 0.309 0.5 0.0
O109 O 0.0131 0.432 0.3361 1 0.0
O169 O 0.0342 0.1 0.838 0.5 0.0
O22 O 0.1688 0.4543 0.7502 1 0.0
O178 O 0.1272 -0.133 0.842 0.5 0.0
O216 O 0.324 0.549 0.234 0.5 0.0
O154 O 0.2103 0.841 0.1482 1 0.0
O174 O 0.0322 0.311 0.711 0.5 0.0
O36 O 0.224 0.9741 0.4815 1 0.0
O162 O 0.2907 0.373 0.131 0.5 0.0
W12 W 0.17593 1.14305 0.51535 1 0.0
O91 O 0.0268 0.678 0.59 1 0.0
W26 W 0.11897 0.83214 0.73219 1 0.0
Cu2 Cu 0.13441 0.6777 0.49696 1 0.0
O190 O 0.1356 -0.016 0.291 0.5 0.0
Na11 Na 0.068 0.679 0.8269 0.5 0.0
O86 O 0.0964 0.951 0.6527 1 0.0
O39 O 0.2305 1.0712 0.5334 1 0.0
Na17 Na 0.1039 0.66 0.7908 1 0.0
O18 O 0.1884 0.5766 0.6436 1 0.0
Na5 Na 0.2048 0.457 -0.0269 1 0.0
W21 W 0.03464 0.9911 0.64692 1 0.0
O75 O 0.0727 0.997 0.7637 1 0.0
O151 O 0.221 0.7132 0.0076 1 0.0
O82 O 0.0774 1.137 0.599 1 0.0
Cu11 Cu 0.08839 0.6723 0.46462 1 0.0
O100 O 0.1242 0.925 0.7184 1 0.0
O180 O 0.03 0.758 0.882 0.5 0.0
O139 O 0.1131 0.7255 0.4551 1 0.0
O129 O 0.0662 0.7499 0.4455 1 0.0
O20 O 0.1974 0.6783 0.6933 1 0.0
O112 O 0.059 0.4327 0.3764 1 0.0
O135 O 0.0759 0.3438 0.4334 1 0.0
O90 O 0.0679 0.8464 0.616 1 0.0
W13 W 0.1338 1.02051 0.53388 1 0.0
O26 O 0.1057 0.3517 0.6365 1 0.0
Cu1 Cu 0.17628 0.7777 0.48348 1 0.0
O105 O 0.0347 0.6891 0.3566 1 0.0
O5 O 0.1509 0.3497 0.6311 1 0.0
O88 O 0.0654 0.8679 0.55 1 0.0
O71 O 0.0327 0.7949 0.6367 1 0.0
O218 O 0.059 0.757 -0.016 0.5 0.0
O157 O 0.1759 0.405 -0.075 1 0.0
O59 O 0.1923 0.9193 0.4305 1 0.0
O7 O 0.2326 0.4057 0.5818 1 0.0
O158 O 0.1086 0.767 0.0875 1 0.0
O35 O 0.2341 1.1169 0.4698 1 0.0
O103 O 0.0184 0.7068 0.2857 1 0.0
O10 O 0.2269 0.3878 0.6451 1 0.0
O14 O 0.2364 0.6596 0.6098 1 0.0
O230 O 0.0681 -0.172 0.1944 0.5 0.0
O143 O 0.1536 0.7086 0.5991 1 0.0
O212 O -0.013 0.405 0.241 0.5 0.0
O149 O 0.2757 0.1604 1.0181 1 0.0
Na15 Na 0.272 0.486 0.1106 0.5 0.0
O24 O 0.1425 0.4049 0.6875 1 0.0
O43 O 0.2 1.1268 0.5581 1 0.0
O87 O 0.0277 0.9452 0.5346 1 0.0
W10 W 0.21488 1.0709 0.48324 1 0.0
O41 O 0.2359 1.0605 0.6012 1 0.0
O1 O 0.1662 0.2388 0.5979 1 0.0
O185 O 0.058 0.897 0.939 0.5 0.0
Na19 Na 0.0455 0.274 1.0081 1 0.0
K3 K 0.2252 0.172 0.1508 0.5 0.0
O104 O 0.0623 0.7222 0.3218 1 0.0
W18 W 0.17406 0.91706 0.58267 1 0.0
O25 O 0.1564 0.4929 0.6503 1 0.0
Na14 Na 0.1323 0.515 0.7903 0.5 0.0
Si2 Si 0.17519 0.9575 0.4984 1 0.0
O37 O 0.1916 1.0562 0.4432 1 0.0
Na4 Na 0.2508 0.8009 -0.0606 1 0.0
O94 O 0.1086 0.6819 0.6742 1 0.0
O76 O 0.05 1.0193 0.6935 1 0.0
O54 O 0.1479 1.0654 0.4099 1 0.0
O98 O 0.1344 0.8333 0.7738 1 0.0
Cl1 Cl 0.10575 0.7377 0.531 1 0.0
W17 W 0.21585 0.83678 0.54615 1 0.0
O117 O 0.1365 0.4791 0.4192 1 0.0
O193 O 0.0634 0.589 0.003 0.5 0.0
O198 O 0.0531 0.169 0.763 0.5 0.0
W6 W 0.1649 0.47743 0.70797 1 0.0
O42 O 0.224 0.9414 0.5575 1 0.0
O96 O 0.1031 0.745 0.7323 1 0.0
O219 O 0.151 0.725 -0.178 0.5 0.0
O127 O 0.068 0.7756 0.3816 1 0.0
O225 O 0.065 0.711 0.769 0.5 0.0
O177 O 0.013 0.389 1.013 0.5 0.0
Na27 Na 0.07 1.073 0.916 0.5 0.0
Na2 Na 0.2239 0.3546 0.0424 1 0.0
O147 O 0.1414 0.8538 0.6509 1 0.0
O123 O 0.1044 0.7395 0.3273 1 0.0
O4 O 0.193 0.3107 0.6514 1 0.0
O183 O 0.232 0.214 0.215 0.5 0.0
O93 O 0.0662 0.708 0.6452 1 0.0
W8 W 0.13085 0.45577 0.55248 1 0.0
K7 K 0.1278 0.7611 0.0361 1 0.0
O179 O 0.062 0.812 0.879 0.5 0.0
Cu13 Cu 0.13105 0.589 0.65576 1 0.0
O187 O -0.035 -0.014 0.083 0.5 0.0
Na22 Na -0.007 0.299 0.9383 0.5 0.0
O92 O 0.0647 0.731 0.5775 1 0.0
O229 O 0.1951 0.598 -0.004 0.5 0.0
O220 O 0.144 0.243 0.755 0.5 0.0
K2 K 0.0767 0.29 0.7565 0.5 0.0
O40 O 0.1904 1.0295 0.5121 1 0.0
O184 O -0.058 0.453 0.814 0.5 0.0
W7 W 0.12695 0.41648 0.6396 1 0.0
Na6 Na 0.2679 0.2768 0.1117 0.5 0.0
O210 O 0.033 0.21 0.286 0.5 0.0
W32 W 0.12033 0.65023 0.34285 1 0.0
Na25 Na 0.0273 0.596 0.661 0.5 0.0
O192 O 0.173 0.499 0.846 0.5 0.0
O101 O 0.1357 1.076 0.7256 1 0.0
O215 O 0.1472 -0.167 0.288 0.5 0.0
K1 K 0.1041 0.511 0.2184 0.5 0.0
O115 O 0.0944 0.6036 0.3117 1 0.0
O51 O 0.1515 0.991 0.5795 1 0.0
O55 O 0.1168 0.9773 0.4231 1 0.0
O133 O 0.0648 0.6123 0.4724 1 0.0
O206 O 0.183 0.842 -0.177 0.5 0.0
O214 O -0.02 0.185 0.903 0.5 0.0
O30 O 0.1174 0.544 0.5458 1 0.0
O12 O 0.2183 0.4868 0.6881 1 0.0
O126 O 0.082 0.864 0.3353 1 0.0
W28 W 0.03849 0.66163 0.31544 1 0.0
O119 O 0.1011 0.3977 0.3947 1 0.0
Cu4 Cu 0.13453 0.625 0.57282 1 0.0
W20 W 0.07153 0.95896 0.72452 1 0.0
O38 O 0.199 1.1547 0.4956 1 0.0
W35 W 0.04621 0.56999 0.43529 1 0.0
O29 O 0.1131 0.4055 0.5223 1 0.0
Na23 Na -0.0142 0.155 0.0903 0.5 0.0
O33 O 0.1803 0.5712 0.5084 1 0.0
O150 O 0.232 0.48 0.03 1 0.0
O70 O 0.0616 0.7646 0.6992 1 0.0
O209 O 0.005 0.759 0.992 0.5 0.0
O228 O 0.2248 0.014 0.163 0.5 0.0
O61 O 0.1991 0.7841 0.4599 1 0.0
W3 W 0.20967 0.39167 0.67904 1 0.0
O138 O 0.1533 0.7995 0.4412 1 0.0
O113 O 0.074 0.4921 0.266 1 0.0
O11 O 0.2281 0.3427 0.7121 1 0.0
O205 O 0.0466 0.498 0.064 0.5 0.0
Na3 Na 0.1746 0.6341 0.0221 1 0.0
W29 W 0.03479 0.49391 0.34563 1 0.0
Na30 Na 0.0133 0.521 0.591 0.5 0.0
O48 O 0.1153 1.0768 0.5452 1 0.0
O134 O 0.0664 0.4871 0.4377 1 0.0
O72 O 0.0498 0.89 0.7235 1 0.0
O19 O 0.2305 0.6002 0.7369 1 0.0
O60 O 0.2346 0.8543 0.4467 1 0.0
O106 O 0.0492 0.6022 0.2853 1 0.0
O3 O 0.1959 0.3392 0.5897 1 0.0
O181 O 0.251 0.869 0.197 0.5 0.0
O66 O 0.1941 0.8578 0.5702 1 0.0
Na20 Na 0.0676 0.534 0.6264 0.5 0.0
Na31 Na 0.01 0.164 0.972 0.5 0.0
O144 O 0.1197 0.6149 0.608 1 0.0
Na26 Na 0.0089 -0.196 0.17 0.5 0.0
O57 O 0.1746 1.0077 0.3743 1 0.0
Na16 Na 0.154 0.18 0.8503 0.5 0.0
O163 O 0.1811 0.559 -0.045 0.5 0.0
O221 O 0.1239 0.346 0.7416 0.5 0.0
Cu3 Cu 0.13407 0.8842 0.43167 1 0.0
Cu14 Cu 0.1263 0.7677 0.66323 1 0.0
Si1 Si 0.17157 0.5116 0.62684 1 0.0
Na1 Na 0.1759 0.8914 0.1041 1 0.0
O137 O 0.1538 0.7644 0.5091 1 0.0
O118 O 0.1262 0.5547 0.3618 1 0.0
O27 O 0.1128 0.4969 0.6476 1 0.0
O202 O 0.05 0.746 0.034 0.5 0.0
O34 O 0.1516 0.6293 0.5381 1 0.0
O56 O 0.1597 0.9761 0.4602 1 0.0
O201 O 0.178 0.976 0.207 0.5 0.0
Cu8 Cu 0.13447 0.797 0.59284 1 0.0
O95 O 0.0797 0.6203 0.7042 1 0.0
W36 W 0.08177 0.42634 0.41743 1 0.0
O171 O 0.0725 0.583 0.554 0.5 0.0
W23 W 0.04665 0.9099 0.56936 1 0.0
O83 O 0.0667 0.9895 0.5874 1 0.0
O28 O 0.1226 0.4383 0.5922 1 0.0
O170 O 0.214 0.048 0.181 0.5 0.0
O45 O 0.1704 1.2338 0.5218 1 0.0
O31 O 0.1496 0.4852 0.5243 1 0.0
W14 W 0.13173 1.05714 0.4434 1 0.0
O208 O 0.053 0.675 0.116 0.5 0.0
O160 O 0.2141 0.826 -0.1094 1 0.0
O132 O 0.0288 0.533 0.4532 1 0.0
Na8 Na 0.282 0.845 0.14 0.5 0.0
O78 O 0.0916 0.8817 0.737 1 0.0
W11 W 0.21675 1.03645 0.5652 1 0.0
O217 O -0.024 0.858 0.045 0.5 0.0
O211 O -0.027 0.433 1.002 0.5 0.0
O172 O -0.016 0.073 0.022 0.5 0.0
O84 O 0.1019 1.0847 0.6623 1 0.0
O53 O 0.1127 1.122 0.4274 1 0.0
Cu10 Cu 0.17489 0.6915 0.64606 1 0.0
O197 O -0.019 0.026 0.045 0.5 0.0
O81 O 0.0344 0.948 0.6041 1 0.0
O62 O 0.2315 0.8453 0.5107 1 0.0
O188 O 0.271 0.335 0.272 0.5 0.0
W25 W 0.086 0.70398 0.6885 1 0.0
W33 W 0.08762 0.77853 0.35643 1 0.0
O85 O 0.1088 1.0267 0.6056 1 0.0
O63 O 0.1916 0.8894 0.4993 1 0.0
K6 K 0.1056 0.008 0.8446 0.5 0.0
Na10 Na 0.0238 0.455 0.722 0.5 0.0
O200 O 0.067 0.072 0.342 0.5 0.0
O79 O 0.0134 1.053 0.6343 1 0.0
O128 O 0.0284 0.8037 0.4006 1 0.0
O131 O 0.0678 0.6309 0.4097 1 0.0
O227 O -0.044 0.461 0.858 0.25 0.0
O194 O 0.165 0.141 0.185 0.5 0.0
O47 O 0.1578 1.0943 0.5385 1 0.0
O108 O 0.0618 0.5772 0.3479 1 0.0
W19 W 0.03735 0.82513 0.68219 1 0.0
O15 O 0.2004 0.7114 0.6272 1 0.0
O107 O 0.02 0.5707 0.3195 1 0.0
Na7 Na 0.0482 0.544 0.7071 0.5 0.0
O23 O 0.1449 0.549 0.7023 1 0.0
O77 O 0.091 1.0101 0.7111 1 0.0
O114 O 0.091 0.472 0.3349 1 0.0
Si3 Si 0.0808 0.8803 0.6535 1 0.0
Na12 Na -0.0137 0.363 0.8558 0.5 0.0
O165 O 0.0733 0.093 0.975 0.5 0.0
O191 O 0.281 0.376 0.209 0.5 0.0
O64 O 0.2371 0.8001 0.5774 1 0.0
O50 O 0.127 1.0394 0.4853 1 0.0
O121 O 0.1347 0.6489 0.3147 1 0.0
O140 O 0.1125 0.5993 0.4828 1 0.0
O167 O 0.1698 0.786 -0.076 0.5 0.0
O164 O 0.2682 0.223 0.159 0.5 0.0
O120 O 0.0959 0.528 0.401 1 0.0
Cu7 Cu 0.12502 0.9385 0.62744 1 0.0
O74 O 0.062 0.906 0.6717 1 0.0
W31 W 0.11923 0.46523 0.37839 1 0.0
O186 O -0.0203 0.37 0.083 0.5 0.0
O159 O 0.2282 0.484 -0.059 1 0.0
O32 O 0.1584 0.5261 0.5884 1 0.0
O130 O 0.0308 0.6588 0.4191 1 0.0
O195 O 0.022 0.83 0.963 0.5 0.0
O68 O 0.1522 0.845 0.5677 1 0.0
O175 O 0.007 -0.086 0.219 0.5 0.0
W5 W 0.21134 0.59064 0.69815 1 0.0
Na24 Na 0.0424 0.654 0.7386 0.5 0.0
O173 O 0.0765 0.203 0.284 0.5 0.0
O176 O 0.2688 0.053 0.139 0.5 0.0
O146 O 0.1123 0.7506 0.6129 1 0.0
O136 O 0.1083 0.4502 0.4565 1 0.0
O153 O 0.2267 0.7624 0.0904 1 0.0
O16 O 0.2294 0.6147 0.6689 1 0.0
O156 O 0.1407 0.661 -0.0305 1 0.0
O199 O 0.1975 0.69 0.27 0.5 0.0
O213 O 0.1844 0.252 0.25 0.5 0.0
O97 O 0.0957 0.8171 0.6782 1 0.0
W34 W 0.04734 0.73444 0.40383 1 0.0
O99 O 0.1373 0.7878 0.7114 1 0.0
O102 O 0.1381 0.9965 0.6696 1 0.0
Si4 Si 0.08181 0.6003 0.3847 1 0.0
O6 O 0.1871 0.44 0.6284 1 0.0
O49 O 0.1193 0.9347 0.528 1 0.0
W9 W 0.17264 0.55481 0.54357 1 0.0
O2 O 0.1536 0.3768 0.5713 1 0.0
O226 O 0.2529 0.82 0.144 0.5 0.0
Na21 Na 0.2644 0.707 0.17 0.5 0.0
Cu12 Cu 0.13591 0.8506 0.51715 1 0.0
O65 O 0.2003 0.7584 0.5258 1 0.0
O204 O 0.1233 0.753 -0.178 0.5 0.0
O110 O 0.0329 0.5317 0.3863 1 0.0
O166 O 0.1119 0.164 0.7692 1 0.0
O224 O 0.284 0.742 0.252 0.5 0.0
K4 K 0.1489 0.351 0.2529 0.5 0.0
W2 W 0.21357 0.42982 0.60066 1 0.0
O152 O 0.2644 0.8173 0.051 1 0.0
O182 O 0.064 0.93 0.013 0.5 0.0
Na18 Na -0.0252 0.084 0.156 0.5 0.0
O13 O 0.1869 0.4072 0.6962 1 0.0
O116 O 0.1353 0.4048 0.363 1 0.0
Na13 Na 0.1607 0.763 0.1885 0.5 0.0
W30 W 0.07232 0.52769 0.3039 1 0.0
O207 O 0.206 0.603 -0.106 0.5 0.0
Na29 Na 0.066 0.631 0.067 0.5 0.0
O67 O 0.1811 0.9 0.6256 1 0.0
W22 W 0.0824 1.0532 0.62001 1 0.0
K5 K 0.1102 0.769 0.1843 0.5 0.0
O17 O 0.193 0.6111 0.5767 1 0.0
O58 O 0.1486 0.9201 0.3973 1 0.0
W24 W 0.04656 0.74715 0.60295 1 0.0
O142 O 0.1214 0.8614 0.4699 1 0.0
O141 O 0.1422 0.6229 0.4471 1 0.0
O161 O 0.2957 0.216 0.1 0.5 0.0
W15 W 0.16966 0.98932 0.41189 1 0.0
W16 W 0.21427 0.87129 0.46611 1 0.0
O122 O 0.1392 0.6915 0.381 1 0.0
O148 O 0.1524 0.6712 0.6659 1 0.0
O69 O 0.0162 0.781 0.6919 1 0.0
W4 W 0.21414 0.62915 0.62096 1 0.0
O80 O 0.0593 1.0443 0.6387 1 0.0
O52 O 0.1611 0.944 0.5256 1 0.0
O8 O 0.221 0.5254 0.616 1 0.0
O155 O 0.1488 0.868 0.1343 1 0.0
Cu5 Cu 0.08838 0.8055 0.5808 1 0.0
Na9 Na 0.2637 0.498 0.1776 0.5 0.0
O222 O 0.058 0.166 0.9885 0.5 0.0
O124 O 0.0967 0.6606 0.3763 1 0.0
O21 O 0.1886 0.5459 0.7117 1 0.0
W1 W 0.17111 0.32704 0.60897 1 0.0
Na28 Na 0.108 0.755 0.8783 0.5 0.0
O73 O 0.0209 0.914 0.6608 1 0.0
Cu6 Cu 0.12725 0.7098 0.4197 1 0.0
O196 O 0.044 0.799 -0.051 0.5 0.0
O223 O -0.058 0.359 0.832 0.5 0.0
